data_6000548
loop_
_publ_author_name
'Jouanneaux, A.'
'Joubert, O.'
'Fitch, A. N.'
'Ganne, M.'

_publ_section_title
;
 Structure determination of beta-TL3VO4 from synchrotron radiation powder
 diffraction data - stereochemical role of the lone pair of Thallium(I)
;
_journal_name_full 'Materials Research Bulletin'
_journal_page_first 973
_journal_page_last 982
_journal_paper_doi 10.1016/0025-5408(91)90078-Z
_journal_volume 26
_journal_year 1991
_chemical_formula_sum 'O4 Tl3 V'
_space_group_name_H-M_alt 'I m 2 m'
_cell_angle_alpha 90.000
_cell_angle_beta 90.000
_cell_angle_gamma 90.000
_cell_length_a 8.2979
_cell_length_b 6.3302
_cell_length_c 5.8823
_cell_volume 308.98
_cod_database_code 6000548

loop_
_atom_site_label
_atom_site_fract_x
_atom_site_fract_y
_atom_site_fract_z
? ? ? ?
